data_7011640
loop_
_publ_author_name
'Luminita Marilena Toma'
'Rodrigue Lescou\"ezec'
'Liviu Dan Toma'
'Francesc Lloret'
'Miguel Julve'
'Jacqueline Vaissermann'
'Marius Andruh'

_publ_section_title
;
 [Mn2(bipym)(H2O)8]4+ and [Fe(bipy)(CN)4]&#x2212; as building blocks in
 designing novel bipym- and cyanide-bridged heterobimetallic complexes
 (bipym = 2,2'-bipyrimidine and bipy = 2,2'-bipyridine)
;
_journal_issue 16
_journal_name_full 'J. Chem. Soc., Dalton Trans.'
_journal_page_first 3171
_journal_page_last 3176
_journal_paper_doi 10.1039/b202422p
_journal_year 2002
_chemical_compound_source
;
?
;
_chemical_formula_moiety ' C14 H8 Fe1 N6 1-, K 1+, H2O '
_chemical_formula_sum 'C14 H10 Fe K N6 O'
_chemical_formula_weight 373.22
_chemical_name_systematic
;
?
;
_space_group_IT_number 14
_symmetry_cell_setting monoclinic
_symmetry_space_group_name_Hall '-P 2yn'
_symmetry_space_group_name_H-M 'P 1 21/n 1'
_atom_sites_solution_hydrogens geom
_atom_sites_solution_primary direct
_audit_creation_date 01-06-25
_audit_creation_method CRYSTALS
_cell_angle_alpha 90
_cell_angle_beta 90.13(1)
_cell_angle_gamma 90
_cell_formula_units_Z 4
_cell_length_a 10.052(2)
_cell_length_b 12.345(2)
_cell_length_c 12.886(2)
_cell_measurement_reflns_used 25
_cell_measurement_temperature 295
_cell_measurement_theta_max 12.5
_cell_measurement_theta_min 12
_cell_volume 1599.0(5)
_diffrn_ambient_temperature 295
_diffrn_measurement_device 'Enraf-nonius CAD4'
_diffrn_measurement_method 2\q/\w
_diffrn_radiation_monochromator graphite
_diffrn_radiation_type 'Mo K\a'
_diffrn_radiation_wavelength 0.71069
_diffrn_reflns_av_R_equivalents 0.02
_diffrn_reflns_limit_h_max 11
_diffrn_reflns_limit_h_min 0
_diffrn_reflns_limit_k_max 14
_diffrn_reflns_limit_k_min 0
_diffrn_reflns_limit_l_max 15
_diffrn_reflns_limit_l_min -15
_diffrn_reflns_number 3127
_diffrn_reflns_theta_max 25
_diffrn_reflns_theta_min 1
_diffrn_standards_decay_% 0
_diffrn_standards_interval_time 3600
_diffrn_standards_number 2
_exptl_absorpt_coefficient_mu 1.21
_exptl_absorpt_correction_T_max 1.00
_exptl_absorpt_correction_T_min 0.94
_exptl_absorpt_correction_type DIFABS
_exptl_absorpt_process_details 'refined from delta-F'
_exptl_crystal_colour red
_exptl_crystal_density_diffrn 1.55
_exptl_crystal_description stick
_exptl_crystal_F_000 756
_exptl_crystal_size_max 0.8
_exptl_crystal_size_mid 0.18
_exptl_crystal_size_min 0.15
_refine_diff_density_max 0.27
_refine_diff_density_min -0.31
_refine_ls_extinction_coef none
_refine_ls_goodness_of_fit_obs 1.1238
_refine_ls_hydrogen_treatment
;
H atoms placed geometrically after each cycle,
one overall isotropic thermal parameter refined.
;
_refine_ls_matrix_type full
_refine_ls_number_parameters 210
_refine_ls_number_reflns 1684
_refine_ls_R_factor_obs 0.0360
_refine_ls_shift/esd_max 0.001758
_refine_ls_structure_factor_coef F
_refine_ls_weighting_scheme
;
Chebychev polynomial (Carruthers & Watkin, 1979)
;
_refine_ls_wR_factor_obs 0.0446
_reflns_number_observed 1684
_reflns_number_total 2800
_reflns_observed_criterion >3.00\s(I)
_cod_data_source_file b202422p.txt
_cod_data_source_block compound1
_cod_depositor_comments
;
The following automatic conversions were performed:
'_symmetry_cell_setting' value 'Monoclinic ' changed to 'monoclinic'
according to '/home/saulius/struct/CIF-dictionaries/cif_core.dic'
dictionary named 'cif_core.dic' version 2.4.1 from 2010-06-29.

Automatic conversion script
Id: cif_fix_enum 1527 2010-12-29 10:47:43Z saulius 

The following automatic conversions were performed:

'_atom_sites_solution_primary' value 'Direct_Methods' was changed to
'direct'.

'_atom_sites_solution_hydrogens' value 'Geometric' was changed to
'geom'.

Automatic conversion script
Id: cif_fix_values 6452 2018-10-05 10:23:21Z andrius 
;
_cod_original_sg_symbol_H-M 'P 1 21/n 1 '
_cod_original_formula_sum ' C14 H10 Fe1 K1 N6 O1 '
_cod_database_code 7011640

loop_
_symmetry_equiv_pos_as_xyz
x,y,z
-x,-y,-z
-x+1/2,y+1/2,-z+1/2
x+1/2,-y+1/2,z+1/2

loop_
_atom_site_aniso_label
_atom_site_aniso_U_11
_atom_site_aniso_U_22
_atom_site_aniso_U_33
_atom_site_aniso_U_23
_atom_site_aniso_U_13
_atom_site_aniso_U_12
FE1 0.0317(3) 0.0310(3) 0.0282(3) 0.0003(2) 0.0006(2) 0.0002(2)
N1 0.041(2) 0.071(3) 0.052(2) 0.005(2) -0.009(2) 0.002(2)
N2 0.072(3) 0.052(3) 0.048(2) 0.012(2) 0.015(2) 0.000(2)
N3 0.070(3) 0.062(3) 0.050(2) -0.016(2) 0.005(2) 0.005(2)
N4 0.039(2) 0.047(2) 0.068(3) 0.001(2) -0.007(2) -0.002(2)
N11 0.029(2) 0.035(2) 0.032(2) 0.002(1) 0.001(1) 0.003(1)
N12 0.033(2) 0.037(2) 0.036(2) 0.003(2) -0.000(1) -0.005(1)
C1 0.040(2) 0.041(2) 0.035(2) 0.004(2) 0.000(2) 0.003(2)
C2 0.040(2) 0.047(3) 0.034(2) -0.004(2) -0.001(2) 0.004(2)
C3 0.045(2) 0.038(2) 0.033(2) -0.006(2) -0.002(2) 0.001(2)
C4 0.047(3) 0.029(2) 0.031(2) -0.002(2) -0.001(2) -0.000(2)
C11 0.039(2) 0.036(2) 0.042(2) 0.002(2) 0.003(2) 0.002(2)
C12 0.049(3) 0.041(3) 0.049(3) -0.006(2) -0.001(2) 0.006(2)
C13 0.061(3) 0.049(3) 0.044(3) -0.014(2) 0.009(2) 0.002(2)
C14 0.059(3) 0.055(3) 0.037(2) 0.001(2) 0.012(2) -0.005(2)
C15 0.032(2) 0.042(2) 0.033(2) 0.001(2) 0.003(2) -0.003(2)
C16 0.030(2) 0.037(2) 0.038(2) 0.005(2) 0.001(2) -0.001(2)
C17 0.048(3) 0.052(3) 0.043(2) 0.014(2) 0.003(2) -0.003(2)
C18 0.051(3) 0.052(3) 0.058(3) 0.018(2) 0.001(2) -0.003(2)
C19 0.044(3) 0.033(2) 0.075(4) 0.013(2) -0.007(2) -0.004(2)
C20 0.042(2) 0.030(2) 0.054(3) 0.002(2) -0.003(2) 0.001(2)
K1 0.0439(6) 0.0450(6) 0.0524(6) -0.0052(5) -0.0018(5) 0.0033(5)
O1 0.090(3) 0.055(2) 0.064(2) 0.010(2) 0.005(2) 0.008(2)

loop_
_atom_site_label
_atom_site_fract_x
_atom_site_fract_y
_atom_site_fract_z
_atom_site_U_iso_or_equiv
_atom_site_occupancy
_atom_site_thermal_displace_type
FE1 0.15660(6) 0.27398(5) 0.04240(4) 0.0302 1.0000 Uani
N1 -0.1340(4) 0.2711(4) -0.0353(3) 0.0526 1.0000 Uani
N2 0.2325(4) 0.4646(4) -0.0972(3) 0.0540 1.0000 Uani
N3 0.2184(5) 0.1223(4) -0.1375(3) 0.0582 1.0000 Uani
N4 0.4574(4) 0.2654(3) 0.0952(3) 0.0498 1.0000 Uani
N11 0.1112(3) 0.3698(3) 0.1615(2) 0.0315 1.0000 Uani
N12 0.1158(3) 0.1603(3) 0.1471(3) 0.0349 1.0000 Uani
C1 -0.0273(4) 0.2733(4) -0.0068(3) 0.0381 1.0000 Uani
C2 0.2022(4) 0.3917(4) -0.0474(3) 0.0396 1.0000 Uani
C3 0.1966(4) 0.1778(4) -0.0708(3) 0.0379 1.0000 Uani
C4 0.3454(4) 0.2671(3) 0.0795(3) 0.0348 1.0000 Uani
C11 0.1009(4) 0.4781(3) 0.1586(3) 0.0386 1.0000 Uani
C12 0.0712(5) 0.5382(4) 0.2452(4) 0.0455 1.0000 Uani
C13 0.0509(5) 0.4857(4) 0.3374(4) 0.0484 1.0000 Uani
C14 0.0591(5) 0.3745(4) 0.3412(3) 0.0479 1.0000 Uani
C15 0.0893(4) 0.3181(4) 0.2520(3) 0.0351 1.0000 Uani
C16 0.0926(4) 0.1997(3) 0.2442(3) 0.0346 1.0000 Uani
C17 0.0686(5) 0.1305(4) 0.3269(4) 0.0460 1.0000 Uani
C18 0.0680(5) 0.0213(4) 0.3102(4) 0.0514 1.0000 Uani
C19 0.0893(5) -0.0185(4) 0.2113(4) 0.0460 1.0000 Uani
C20 0.1132(4) 0.0533(3) 0.1315(4) 0.0404 1.0000 Uani
K1 0.2181(1) 0.18135(8) 0.64910(8) 0.0467 1.0000 Uani
O1 0.7695(4) 0.1159(3) 0.1887(3) 0.0671 1.0000 Uani
H1 0.7725 0.0733 0.2475 0.068(5) 1.0000 Uiso
H2 0.7656 0.0588 0.1487 0.068(5) 1.0000 Uiso
H111 0.1154 0.5164 0.0910 0.068(5) 1.0000 Uiso
H121 0.0638 0.6190 0.2412 0.068(5) 1.0000 Uiso
H131 0.0306 0.5279 0.4018 0.068(5) 1.0000 Uiso
H141 0.0438 0.3351 0.4081 0.068(5) 1.0000 Uiso
H171 0.0515 0.1603 0.3979 0.068(5) 1.0000 Uiso
H181 0.0519 -0.0300 0.3691 0.068(5) 1.0000 Uiso
H191 0.0877 -0.0983 0.1979 0.068(5) 1.0000 Uiso
H201 0.1291 0.0245 0.0599 0.068(5) 1.0000 Uiso

loop_
_atom_type_symbol
_atom_type_scat_dispersion_real
_atom_type_scat_dispersion_imag
_atom_type_scat_Cromer_Mann_a1
_atom_type_scat_Cromer_Mann_b1
_atom_type_scat_Cromer_Mann_a2
_atom_type_scat_Cromer_Mann_b2
_atom_type_scat_Cromer_Mann_a3
_atom_type_scat_Cromer_Mann_b3
_atom_type_scat_Cromer_Mann_a4
_atom_type_scat_Cromer_Mann_b4
_atom_type_scat_Cromer_Mann_c
_atom_type_scat_source
'C   ' 0.0020 0.0020 2.3100 20.8439 1.0200 10.2075 1.5886 0.5687 0.8650 51.6512 0.2156 International_Tables_Vol_IV_Table_2.2B
'H   ' 0.0000 0.0000 0.4930 10.5109 0.3229 26.1257 0.1402 3.1424 0.0408 57.7997 0.0030 International_Tables_Vol_IV_Table_2.2B
'O   ' 0.0080 0.0060 3.0485 13.2771 2.2868 5.7011 1.5463 0.3239 0.8670 32.9089 0.2508 International_Tables_Vol_IV_Table_2.2B
'N   ' 0.0040 0.0030 12.2126 0.0057 3.1322 9.8933 2.0125 28.9975 1.1663 0.5826 -11.5290 International_Tables_Vol_IV_Table_2.2B
'K   ' 0.1790 0.2500 8.2186 12.7949 7.4398 0.7748 1.0519 213.1870 0.8659 41.6841 1.4228 International_Tables_Vol_IV_Table_2.2B
'Fe  ' 0.3010 0.8450 11.7695 4.7611 7.3573 0.3072 3.5222 15.3535 2.3045 76.8805 1.0369 International_Tables_Vol_IV_Table_2.2B

loop_
_geom_angle_atom_site_label_1
_geom_angle_site_symmetry_1
_geom_angle_atom_site_label_2
_geom_angle_site_symmetry_2
_geom_angle_atom_site_label_3
_geom_angle_site_symmetry_3
_geom_angle
_geom_angle_publ_flag
N11 . FE1 . N12 . 81.3(1) no
N11 . FE1 . C1 . 92.0(2) no
N12 . FE1 . C1 . 91.2(2) no
N11 . FE1 . C2 . 94.1(2) no
N12 . FE1 . C2 . 174.4(2) no
C1 . FE1 . C2 . 92.0(2) no
N11 . FE1 . C3 . 178.1(2) no
N12 . FE1 . C3 . 97.0(2) no
C1 . FE1 . C3 . 87.2(2) no
C2 . FE1 . C3 . 87.7(2) no
N11 . FE1 . C4 . 93.5(1) no
N12 . FE1 . C4 . 90.3(2) no
C1 . FE1 . C4 . 174.5(2) no
C2 . FE1 . C4 . 87.0(2) no
C3 . FE1 . C4 . 87.4(2) no
FE1 . N11 . C11 . 126.0(3) no
FE1 . N11 . C15 . 115.1(3) no
C11 . N11 . C15 . 118.9(4) no
FE1 . N12 . C16 . 114.0(3) no
FE1 . N12 . C20 . 126.8(3) no
C16 . N12 . C20 . 119.2(4) no
FE1 . C1 . N1 . 178.9(4) no
FE1 . C2 . N2 . 176.7(4) no
FE1 . C3 . N3 . 179.0(4) no
FE1 . C4 . N4 . 175.8(4) no
N11 . C11 . C12 . 122.2(4) no
N11 . C11 . H111 . 118.9 no
C12 . C11 . H111 . 118.9 no
C11 . C12 . C13 . 118.8(4) no
C11 . C12 . H121 . 120.7 no
C13 . C12 . H121 . 120.4 no
C12 . C13 . C14 . 119.6(4) no
C12 . C13 . H131 . 120.3 no
C14 . C13 . H131 . 120.1 no
C13 . C14 . C15 . 119.1(4) no
C13 . C14 . H141 . 120.4 no
C15 . C14 . H141 . 120.5 no
N11 . C15 . C14 . 121.3(4) no
N11 . C15 . C16 . 114.2(3) no
C14 . C15 . C16 . 124.4(4) no
N12 . C16 . C15 . 114.9(3) no
N12 . C16 . C17 . 121.1(4) no
C15 . C16 . C17 . 123.9(4) no
C16 . C17 . C18 . 119.2(5) no
C16 . C17 . H171 . 120.4 no
C18 . C17 . H171 . 120.4 no
C17 . C18 . C19 . 119.7(4) no
C17 . C18 . H181 . 120.4 no
C19 . C18 . H181 . 119.9 no
C18 . C19 . C20 . 119.1(4) no
C18 . C19 . H191 . 120.4 no
C20 . C19 . H191 . 120.5 no
N12 . C20 . C19 . 121.7(4) no
N12 . C20 . H201 . 119.2 no
C19 . C20 . H201 . 119.1 no
H1 . O1 . H2 . 91.4 no

loop_
_geom_bond_atom_site_label_1
_geom_bond_site_symmetry_1
_geom_bond_atom_site_label_2
_geom_bond_site_symmetry_2
_geom_bond_distance
_geom_bond_publ_flag
FE1 . N11 . 1.991(3) yes
FE1 . N12 . 1.990(3) yes
FE1 . C1 . 1.952(4) yes
FE1 . C2 . 1.914(5) yes
FE1 . C3 . 1.924(4) yes
FE1 . C4 . 1.958(5) yes
N1 . C1 . 1.134(5) yes
N2 . C2 . 1.147(6) yes
N3 . C3 . 1.122(6) yes
N4 . C4 . 1.143(5) yes
N11 . C11 . 1.342(5) yes
N11 . C15 . 1.347(5) yes
N12 . C16 . 1.363(5) yes
N12 . C20 . 1.337(5) yes
C11 . C12 . 1.374(6) yes
C11 . H111 . 1.002 no
C12 . C13 . 1.368(7) yes
C12 . H121 . 1.002 no
C13 . C14 . 1.376(7) yes
C13 . H131 . 1.001 no
C14 . C15 . 1.379(6) yes
C14 . H141 . 1.001 no
C15 . C16 . 1.466(6) yes
C16 . C17 . 1.387(6) yes
C17 . C18 . 1.365(7) yes
C17 . H171 . 1.002 no
C18 . C19 . 1.383(7) yes
C18 . H181 . 1.002 no
C19 . C20 . 1.380(6) yes
C19 . H191 . 1.000 no
C20 . H201 . 1.002 no
O1 . H1 . 0.923 no
O1 . H2 . 0.874 no
